data_7123596
loop_
_publ_author_name
'Dhandabani, Ganesh Kumar'
'Mutra, Mohana Reddy'
'Wang, Jeh-Jeng'

_publ_section_title
;
 FeCl3 promoted ring size dictating diversity-oriented synthesis (DOS) of
 N-heterocycles using in situ generated cyclic imines and enamines
;
_journal_name_full 'Chemical Communications'
_journal_paper_doi 10.1039/C9CC03375K
_journal_year 2019
_chemical_formula_moiety 'C17 H11 N'
_chemical_formula_sum 'C17 H11 N'
_chemical_formula_weight 229.27
_chemical_name_systematic Debenzolyation
_space_group_crystal_system orthorhombic
_space_group_IT_number 19
_space_group_name_Hall 'P 2ac 2ab'
_space_group_name_H-M_alt 'P 21 21 21'
_symmetry_space_group_name_Hall 'P 2ac 2ab'
_symmetry_space_group_name_H-M 'P 21 21 21'
_atom_sites_solution_hydrogens geom
_audit_creation_method SHELXL-2014/7
_audit_update_record
;
2019-03-10 deposited with the CCDC.    2019-06-03 downloaded from the CCDC.
;
_cell_angle_alpha 90
_cell_angle_beta 90
_cell_angle_gamma 90
_cell_formula_units_Z 4
_cell_length_a 4.5356(4)
_cell_length_b 17.1340(14)
_cell_length_c 17.5416(14)
_cell_measurement_reflns_used 6644
_cell_measurement_temperature 150(2)
_cell_measurement_theta_max 26.319
_cell_measurement_theta_min 3.323
_cell_volume 1363.2(2)
_computing_cell_refinement 'SAINT V7.34A (Bruker AXS, 2006)'
_computing_data_collection 'APEX2 (Bruker AXS, 2010)'
_computing_data_reduction 'SAINT V7.34A (Bruker AXS, 2006)'
_computing_structure_refinement 'SHELXL-2014/7 (Sheldrick, 2014)'
_computing_structure_solution 'SHELXL-2014/7 (Sheldrick, 2014)'
_diffrn_ambient_temperature 150(2)
_diffrn_measured_fraction_theta_full 0.993
_diffrn_measured_fraction_theta_max 0.993
_diffrn_measurement_device_type 'Bruker APEX-II CCD'
_diffrn_measurement_method '\f and \w scans'
_diffrn_radiation_probe x-ray
_diffrn_radiation_type MoK\a
_diffrn_radiation_wavelength 0.71073
_diffrn_reflns_av_R_equivalents 0.0583
_diffrn_reflns_av_unetI/netI 0.0399
_diffrn_reflns_Laue_measured_fraction_full 0.993
_diffrn_reflns_Laue_measured_fraction_max 0.993
_diffrn_reflns_limit_h_max 5
_diffrn_reflns_limit_h_min -5
_diffrn_reflns_limit_k_max 21
_diffrn_reflns_limit_k_min -21
_diffrn_reflns_limit_l_max 21
_diffrn_reflns_limit_l_min -21
_diffrn_reflns_number 18945
_diffrn_reflns_point_group_measured_fraction_full 0.994
_diffrn_reflns_point_group_measured_fraction_max 0.993
_diffrn_reflns_theta_full 25.242
_diffrn_reflns_theta_max 26.413
_diffrn_reflns_theta_min 3.324
_exptl_absorpt_coefficient_mu 0.065
_exptl_absorpt_correction_T_max 0.9281
_exptl_absorpt_correction_T_min 0.8151
_exptl_absorpt_correction_type multi-scan
_exptl_absorpt_process_details 'SADABS V2012/1 (Bruker AXS Inc.)'
_exptl_crystal_density_diffrn 1.117
_exptl_crystal_description parallelepiped
_exptl_crystal_F_000 480
_exptl_crystal_size_max 0.450
_exptl_crystal_size_mid 0.120
_exptl_crystal_size_min 0.050
_refine_diff_density_max 0.164
_refine_diff_density_min -0.197
_refine_diff_density_rms 0.045
_refine_ls_abs_structure_details
;
 Flack x determined using 713 quotients [(I+)-(I-)]/[(I+)+(I-)]
 (Parsons, Flack and Wagner, Acta Cryst. B69 (2013) 249-259).
;
_refine_ls_abs_structure_Flack 1.1(10)
_refine_ls_extinction_method none
_refine_ls_goodness_of_fit_ref 1.032
_refine_ls_hydrogen_treatment constr
_refine_ls_matrix_type full
_refine_ls_number_parameters 163
_refine_ls_number_reflns 2789
_refine_ls_number_restraints 0
_refine_ls_restrained_S_all 1.032
_refine_ls_R_factor_all 0.0781
_refine_ls_R_factor_gt 0.0509
_refine_ls_shift/su_max 0.000
_refine_ls_shift/su_mean 0.000
_refine_ls_structure_factor_coef Fsqd
_refine_ls_weighting_details 'w=1/[\s^2^(Fo^2^)+(0.0744P)^2^+0.4970P] where P=(Fo^2^+2Fc^2^)/3'
_refine_ls_weighting_scheme calc
_refine_ls_wR_factor_gt 0.1307
_refine_ls_wR_factor_ref 0.1496
_reflns_Friedel_coverage 0.679
_reflns_Friedel_fraction_full 0.995
_reflns_Friedel_fraction_max 0.993
_reflns_number_gt 2045
_reflns_number_total 2789
_reflns_threshold_expression 'I > 2\s(I)'
_cod_data_source_file c9cc03375k2.cif
_cod_data_source_block th6194
_cod_database_code 7123596
_shelx_shelxl_version_number 2014/7
_shelx_space_group_comment
;
The symmetry employed for this shelxl refinement is uniquely defined
by the following loop, which should always be used as a source of
symmetry information in preference to the above space-group names.
They are only intended as comments.
;
_shelx_estimated_absorpt_t_min 0.971
_shelx_estimated_absorpt_t_max 0.997

loop_
_space_group_symop_operation_xyz
'x, y, z'
'-x+1/2, -y, z+1/2'
'-x, y+1/2, -z+1/2'
'x+1/2, -y+1/2, -z'

loop_
_atom_site_label
_atom_site_type_symbol
_atom_site_fract_x
_atom_site_fract_y
_atom_site_fract_z
_atom_site_U_iso_or_equiv
_atom_site_adp_type
_atom_site_occupancy
_atom_site_site_symmetry_order
_atom_site_calc_flag
_atom_site_refinement_flags_posn
_atom_site_refinement_flags_adp
N N -0.2234(6) 0.45038(17) 0.75608(15) 0.0351(7) Uani 1 1 d . .
C1 C -0.3442(7) 0.5223(2) 0.76358(18) 0.0334(8) Uani 1 1 d . .
C2 C -0.5527(8) 0.5492(2) 0.70924(19) 0.0415(9) Uani 1 1 d . .
H2A H -0.6086 0.5164 0.6681 0.050 Uiso 1 1 calc R U
C3 C -0.6713(8) 0.6207(3) 0.7155(2) 0.0503(10) Uani 1 1 d . .
H3A H -0.8097 0.6377 0.6784 0.060 Uiso 1 1 calc R U
C4 C -0.5946(9) 0.6711(2) 0.7761(2) 0.0502(10) Uani 1 1 d . .
H4A H -0.6800 0.7216 0.7796 0.060 Uiso 1 1 calc R U
C5 C -0.3958(8) 0.6465(2) 0.8300(2) 0.0428(9) Uani 1 1 d . .
H5A H -0.3439 0.6804 0.8707 0.051 Uiso 1 1 calc R U
C6 C -0.2676(7) 0.57181(19) 0.82575(18) 0.0323(7) Uani 1 1 d . .
C7 C -0.0652(7) 0.54400(19) 0.87957(18) 0.0313(7) Uani 1 1 d . .
H7A H -0.0112 0.5762 0.9214 0.038 Uiso 1 1 calc R U
C8 C 0.0565(7) 0.47094(19) 0.87278(17) 0.0277(7) Uani 1 1 d . .
C9 C 0.2666(7) 0.43922(19) 0.92698(17) 0.0285(7) Uani 1 1 d . .
C10 C 0.3627(7) 0.4806(2) 0.99145(19) 0.0360(8) Uani 1 1 d . .
H10A H 0.2886 0.5317 1.0005 0.043 Uiso 1 1 calc R U
C11 C 0.5622(8) 0.4488(2) 1.0418(2) 0.0417(9) Uani 1 1 d . .
H11A H 0.6238 0.4780 1.0850 0.050 Uiso 1 1 calc R U
C12 C 0.6743(8) 0.3742(2) 1.0300(2) 0.0428(9) Uani 1 1 d . .
H12A H 0.8117 0.3525 1.0649 0.051 Uiso 1 1 calc R U
C13 C 0.5847(8) 0.3326(2) 0.9677(2) 0.0399(9) Uani 1 1 d . .
H13A H 0.6619 0.2817 0.9596 0.048 Uiso 1 1 calc R U
C14 C 0.3817(7) 0.36321(19) 0.91549(19) 0.0330(8) Uani 1 1 d . .
C15 C 0.2876(8) 0.3201(2) 0.8497(2) 0.0404(9) Uani 1 1 d . .
H15A H 0.3645 0.2692 0.8417 0.048 Uiso 1 1 calc R U
C16 C 0.0942(8) 0.3493(2) 0.7990(2) 0.0397(9) Uani 1 1 d . .
H16A H 0.0396 0.3188 0.7561 0.048 Uiso 1 1 calc R U
C17 C -0.0305(7) 0.42510(19) 0.80846(18) 0.0316(7) Uani 1 1 d . .

loop_
_atom_site_aniso_label
_atom_site_aniso_U_11
_atom_site_aniso_U_22
_atom_site_aniso_U_33
_atom_site_aniso_U_23
_atom_site_aniso_U_13
_atom_site_aniso_U_12
N 0.0299(14) 0.0435(17) 0.0320(14) 0.0004(12) 0.0026(12) -0.0126(13)
C1 0.0263(16) 0.044(2) 0.0301(16) 0.0088(14) 0.0053(14) -0.0121(16)
C2 0.0312(18) 0.060(2) 0.0329(17) 0.0103(16) 0.0018(15) -0.0130(18)
C3 0.034(2) 0.072(3) 0.046(2) 0.024(2) -0.0038(17) -0.003(2)
C4 0.043(2) 0.050(2) 0.058(2) 0.021(2) -0.0004(19) 0.0054(19)
C5 0.0384(19) 0.043(2) 0.047(2) 0.0066(17) -0.0012(17) -0.0022(17)
C6 0.0270(16) 0.0360(18) 0.0340(16) 0.0105(14) 0.0025(14) -0.0045(14)
C7 0.0275(16) 0.0352(18) 0.0310(16) 0.0010(13) 0.0017(13) -0.0059(14)
C8 0.0235(15) 0.0305(16) 0.0290(16) 0.0033(12) 0.0072(12) -0.0080(13)
C9 0.0223(14) 0.0317(17) 0.0314(16) 0.0068(13) 0.0070(13) -0.0055(14)
C10 0.0310(16) 0.0379(19) 0.0391(18) 0.0058(15) 0.0056(15) 0.0009(15)
C11 0.0347(18) 0.054(2) 0.0359(17) 0.0057(16) 0.0028(16) -0.0017(18)
C12 0.0335(19) 0.051(2) 0.044(2) 0.0193(18) 0.0040(16) 0.0022(17)
C13 0.0301(18) 0.0367(19) 0.053(2) 0.0155(17) 0.0123(17) 0.0032(15)
C14 0.0286(16) 0.0316(17) 0.0388(17) 0.0053(14) 0.0124(15) -0.0032(15)
C15 0.038(2) 0.0291(17) 0.055(2) -0.0029(16) 0.0133(17) -0.0046(16)
C16 0.037(2) 0.0355(19) 0.0466(19) -0.0074(15) 0.0070(17) -0.0095(16)
C17 0.0264(16) 0.0350(18) 0.0333(16) 0.0027(13) 0.0068(14) -0.0118(14)

loop_
_atom_type_symbol
_atom_type_description
_atom_type_scat_dispersion_real
_atom_type_scat_dispersion_imag
_atom_type_scat_source
C C 0.0033 0.0016 'International Tables Vol C Tables 4.2.6.8 and 6.1.1.4'
H H 0.0000 0.0000 'International Tables Vol C Tables 4.2.6.8 and 6.1.1.4'
N N 0.0061 0.0033 'International Tables Vol C Tables 4.2.6.8 and 6.1.1.4'

loop_
_geom_angle_atom_site_label_1
_geom_angle_atom_site_label_2
_geom_angle_atom_site_label_3
_geom_angle
C17 N C1 119.4(3)
N C1 C6 121.1(3)
N C1 C2 120.0(3)
C6 C1 C2 118.9(3)
C3 C2 C1 120.6(4)
C3 C2 H2A 119.7
C1 C2 H2A 119.7
C2 C3 C4 121.4(4)
C2 C3 H3A 119.3
C4 C3 H3A 119.3
C5 C4 C3 119.5(4)
C5 C4 H4A 120.3
C3 C4 H4A 120.3
C4 C5 C6 120.9(4)
C4 C5 H5A 119.5
C6 C5 H5A 119.5
C7 C6 C1 118.3(3)
C7 C6 C5 123.0(3)
C1 C6 C5 118.8(3)
C8 C7 C6 121.0(3)
C8 C7 H7A 119.5
C6 C7 H7A 119.5
C7 C8 C17 117.3(3)
C7 C8 C9 123.3(3)
C17 C8 C9 119.5(3)
C14 C9 C10 117.7(3)
C14 C9 C8 119.5(3)
C10 C9 C8 122.8(3)
C11 C10 C9 121.4(3)
C11 C10 H10A 119.3
C9 C10 H10A 119.3
C10 C11 C12 120.6(4)
C10 C11 H11A 119.7
C12 C11 H11A 119.7
C13 C12 C11 119.3(3)
C13 C12 H12A 120.3
C11 C12 H12A 120.3
C12 C13 C14 121.5(3)
C12 C13 H13A 119.2
C14 C13 H13A 119.2
C13 C14 C9 119.5(3)
C13 C14 C15 121.9(3)
C9 C14 C15 118.5(3)
C16 C15 C14 122.3(3)
C16 C15 H15A 118.9
C14 C15 H15A 118.9
C15 C16 C17 121.4(3)
C15 C16 H16A 119.3
C17 C16 H16A 119.3
N C17 C16 118.3(3)
N C17 C8 122.9(3)
C16 C17 C8 118.8(3)

loop_
_geom_bond_atom_site_label_1
_geom_bond_atom_site_label_2
_geom_bond_distance
N C17 1.341(4)
N C1 1.355(4)
C1 C6 1.425(5)
C1 C2 1.420(5)
C2 C3 1.341(6)
C2 H2A 0.9500
C3 C4 1.414(6)
C3 H3A 0.9500
C4 C5 1.372(5)
C4 H4A 0.9500
C5 C6 1.408(5)
C5 H5A 0.9500
C6 C7 1.400(4)
C7 C8 1.373(4)
C7 H7A 0.9500
C8 C17 1.430(4)
C8 C9 1.451(4)
C9 C14 1.417(5)
C9 C10 1.405(5)
C10 C11 1.378(5)
C10 H10A 0.9500
C11 C12 1.390(5)
C11 H11A 0.9500
C12 C13 1.367(5)
C12 H12A 0.9500
C13 C14 1.401(5)
C13 H13A 0.9500
C14 C15 1.434(5)
C15 C16 1.346(5)
C15 H15A 0.9500
C16 C17 1.426(5)
C16 H16A 0.9500
